data_7160603
loop_
_publ_author_name
'Biswal, Priyabrata'
'Pullarat, Sanu Siyad'
'Samser, Shaikh'
'Aradhyula, Basava Punna Rao'
'Chandrasekhar, Vadapalli'
'Venkatasubbaiah, Krishnan'

_publ_section_title
;
 Ruthenium-catalysed isomerisation-methylenation of allyl alcohols with
 methanol: a one-pot synthesis of substituted pyridines.
;
_journal_issue 29
_journal_name_full 'Organic &amp; biomolecular chemistry'
_journal_page_first 6931
_journal_page_last 6937
_journal_paper_doi 10.1039/d5ob00881f
_journal_volume 23
_journal_year 2025
_chemical_formula_moiety 'C31 H23 F2 N'
_chemical_formula_sum 'C31 H23 F2 N'
_chemical_formula_weight 447.50
_space_group_crystal_system triclinic
_space_group_IT_number 2
_space_group_name_Hall '-P 1'
_space_group_name_H-M_alt 'P -1'
_atom_sites_solution_hydrogens geom
_atom_sites_solution_primary dual
_audit_creation_date 2024-04-24
_audit_creation_method
;
Olex2 1.5-ac5-021
(compiled 2022.02.15 svn.rf212a0ae for Rigaku Oxford Diffraction, GUI svn.r6439)
;
_audit_update_record
;
2025-04-11 deposited with the CCDC.	2025-06-23 downloaded from the CCDC.
;
_cell_angle_alpha 90.043(5)
_cell_angle_beta 104.592(5)
_cell_angle_gamma 106.186(5)
_cell_formula_units_Z 2
_cell_length_a 9.4134(5)
_cell_length_b 10.6542(7)
_cell_length_c 12.1372(7)
_cell_measurement_reflns_used 7897
_cell_measurement_temperature 100.00(10)
_cell_measurement_theta_max 30.6310
_cell_measurement_theta_min 3.5320
_cell_volume 1128.01(12)
_computing_cell_refinement 'CrysAlisPro 1.171.42.52a (Rigaku OD, 2022)'
_computing_data_collection 'CrysAlisPro 1.171.42.52a (Rigaku OD, 2022)'
_computing_data_reduction 'CrysAlisPro 1.171.42.52a (Rigaku OD, 2022)'
_computing_molecular_graphics 'Olex2 1.5-ac5-021 (Dolomanov et al., 2009)'
_computing_publication_material 'Olex2 1.5-ac5-021 (Dolomanov et al., 2009)'
_computing_structure_refinement 'SHELXL 2014/7 (Sheldrick, 2015)'
_computing_structure_solution 'SHELXT 2014/5 (Sheldrick, 2014)'
_diffrn_ambient_environment N~2~
_diffrn_ambient_temperature 100.00(10)
_diffrn_detector 'Hybrid Pixel Array Detector'
_diffrn_detector_area_resol_mean 5.8140
_diffrn_detector_type 'Pilatus 200K'
_diffrn_measured_fraction_theta_full 0.997
_diffrn_measured_fraction_theta_max 0.997
_diffrn_measurement_details
;
List of Runs (angles in degrees, time in seconds):

  # Type    Start    End  Width  t~exp~   \w     \q     \k     \f   Frames
#--------------------------------------------------------------------------
  1  \w     23.00  72.00   0.50   14.03    --    3.51-156.00-163.00   98
  2  \w      1.00  51.00   0.50   14.03    --    3.51-119.00  -7.00  100
  3  \w     -8.00  66.00   0.50   14.03    --    3.51  57.00   0.00  148
  4  \w    -63.00   7.00   0.50   14.03    --    3.51 -37.00-150.00  140
  5  \w    -42.00  19.00   0.50   14.03    --   -4.14 -77.00  60.00  122
  6  \w    -42.00  19.00   0.50   14.03    --   -4.14 -77.00 -30.00  122
  7  \w    -15.00  29.00   0.50   14.03    --   -4.14 -99.00-180.00   88
  8  \w    -11.00  26.00   0.50   14.03    --   -4.14 -99.00-120.00   74
  9  \w    -22.00  19.00   0.50   14.03    --   -4.14  77.00 -90.00   82
 10  \w     24.00  50.00   0.50   14.03    --   -4.14  37.00 -90.00   52
 11  \w     -7.00  55.00   0.50   14.03    --   -4.14  37.00-180.00  124
;
_diffrn_measurement_device 'four-circle diffractometer'
_diffrn_measurement_device_type 'SuperNova, Dual, Cu at home/near, Pilatus 200K'
_diffrn_measurement_method '\w scans'
_diffrn_orient_matrix_type 'CrysAlisPro convention (1999,Acta A55,543-557)'
_diffrn_orient_matrix_UB_11 0.0582011000
_diffrn_orient_matrix_UB_12 0.0310474000
_diffrn_orient_matrix_UB_13 0.0494789000
_diffrn_orient_matrix_UB_21 -0.0363457000
_diffrn_orient_matrix_UB_22 -0.0457335000
_diffrn_orient_matrix_UB_23 0.0339872000
_diffrn_orient_matrix_UB_31 0.0436279000
_diffrn_orient_matrix_UB_32 -0.0421687000
_diffrn_orient_matrix_UB_33 -0.0080541000
_diffrn_radiation_monochromator mirror
_diffrn_radiation_probe x-ray
_diffrn_radiation_type 'Mo K\a'
_diffrn_radiation_wavelength 0.71073
_diffrn_reflns_av_R_equivalents 0.0986
_diffrn_reflns_av_unetI/netI 0.0595
_diffrn_reflns_Laue_measured_fraction_full 0.997
_diffrn_reflns_Laue_measured_fraction_max 0.997
_diffrn_reflns_limit_h_max 11
_diffrn_reflns_limit_h_min -11
_diffrn_reflns_limit_k_max 12
_diffrn_reflns_limit_k_min -12
_diffrn_reflns_limit_l_max 14
_diffrn_reflns_limit_l_min -14
_diffrn_reflns_number 16731
_diffrn_reflns_point_group_measured_fraction_full 0.997
_diffrn_reflns_point_group_measured_fraction_max 0.997
_diffrn_reflns_theta_full 24.998
_diffrn_reflns_theta_max 24.998
_diffrn_reflns_theta_min 3.374
_diffrn_source 'micro-focus sealed X-ray tube'
_diffrn_source_type 'SuperNova (Mo) X-ray Source'
_exptl_absorpt_coefficient_mu 0.087
_exptl_absorpt_correction_T_max 1.00000
_exptl_absorpt_correction_T_min 0.40941
_exptl_absorpt_correction_type multi-scan
_exptl_absorpt_process_details
;
CrysAlisPro 1.171.42.52a (Rigaku Oxford Diffraction, 2022)
Empirical absorption correction using spherical harmonics,
implemented in SCALE3 ABSPACK scaling algorithm.
;
_exptl_crystal_colour 'clear yellowish white'
_exptl_crystal_colour_lustre clear
_exptl_crystal_colour_modifier yellowish
_exptl_crystal_colour_primary white
_exptl_crystal_density_diffrn 1.318
_exptl_crystal_description block
_exptl_crystal_F_000 468
_exptl_crystal_size_max 0.12
_exptl_crystal_size_mid 0.12
_exptl_crystal_size_min 0.12
_refine_diff_density_max 0.635
_refine_diff_density_min -0.338
_refine_diff_density_rms 0.110
_refine_ls_extinction_method none
_refine_ls_goodness_of_fit_ref 1.065
_refine_ls_hydrogen_treatment constr
_refine_ls_matrix_type full
_refine_ls_number_parameters 307
_refine_ls_number_reflns 3975
_refine_ls_number_restraints 0
_refine_ls_restrained_S_all 1.065
_refine_ls_R_factor_all 0.0766
_refine_ls_R_factor_gt 0.0691
_refine_ls_shift/su_max 0.001
_refine_ls_shift/su_mean 0.000
_refine_ls_structure_factor_coef Fsqd
_refine_ls_weighting_details 'w=1/[\s^2^(Fo^2^)+(0.1396P)^2^+0.0744P] where P=(Fo^2^+2Fc^2^)/3'
_refine_ls_weighting_scheme calc
_refine_ls_wR_factor_gt 0.1841
_refine_ls_wR_factor_ref 0.1916
_reflns_Friedel_coverage 0.000
_reflns_number_gt 3360
_reflns_number_total 3975
_reflns_threshold_expression 'I > 2\s(I)'
_cod_data_source_file d5ob00881f2.cif
_cod_data_source_block kv-pbb-396-t_auto
_cod_depositor_comments 'Adding full bibliography for 7160603.cif.'
_cod_original_cell_volume 1128.00(12)
_cod_database_code 7160603
_shelx_shelxl_version_number 2014/7
_chemical_oxdiff_formula ' C H N F'
_shelx_space_group_comment
;
The symmetry employed for this shelxl refinement is uniquely defined
by the following loop, which should always be used as a source of
symmetry information in preference to the above space-group names.
They are only intended as comments.
;
_olex2_refinement_description
;
1. Fixed Uiso
 At 1.2 times of:
  All C(H) groups, All C(H,H) groups
2.a Secondary CH2 refined with riding coordinates:
 C19(H19A,H19B), C27(H27A,H27B)
2.b Aromatic/amide H refined with riding coordinates:
 C4(H4), C8(H8), C18(H18), C12(H12), C11(H11), C29(H29), C9(H9), C10(H10),
 C33(H33), C30(H30), C14(H14), C24(H24), C17(H17), C21(H21), C32(H32), C25(H25),
  C15(H15), C22(H22), C16(H16)
;
_olex2_submission_special_instructions 'No special instructions were received'
_oxdiff_exptl_absorpt_empirical_details
;
Empirical correction (ABSPACK) includes:
- Absorption correction using spherical harmonics
- Frame scaling
;
_oxdiff_exptl_absorpt_empirical_full_max 2.913
_oxdiff_exptl_absorpt_empirical_full_min 0.270

loop_
_space_group_symop_operation_xyz
'x, y, z'
'-x, -y, -z'

loop_
_atom_site_label
_atom_site_type_symbol
_atom_site_fract_x
_atom_site_fract_y
_atom_site_fract_z
_atom_site_U_iso_or_equiv
_atom_site_adp_type
_atom_site_occupancy
_atom_site_site_symmetry_order
_atom_site_calc_flag
_atom_site_refinement_flags_posn
_atom_site_refinement_flags_adp
_atom_site_refinement_flags_occupancy
_atom_site_disorder_assembly
_atom_site_disorder_group
F34 F 0.25667(15) 0.94318(12) 0.22420(11) 0.0378(4) Uani 1 1 d . . . . .
F26 F 0.65408(15) 1.05989(12) 1.26344(10) 0.0371(4) Uani 1 1 d . . . . .
N1 N 0.50910(18) 0.44619(15) 0.75788(13) 0.0232(4) Uani 1 1 d . . . . .
C6 C 0.6078(2) 0.53749(19) 0.83846(16) 0.0231(4) Uani 1 1 d . . . . .
C2 C 0.4036(2) 0.47995(19) 0.67530(16) 0.0228(4) Uani 1 1 d . . . . .
C5 C 0.6158(2) 0.67073(19) 0.83328(16) 0.0236(4) Uani 1 1 d . . . . .
C7 C 0.3108(2) 0.37096(19) 0.58681(16) 0.0239(4) Uani 1 1 d . . . . .
C4 C 0.4986(2) 0.70117(19) 0.75233(16) 0.0247(4) Uani 1 1 d . . . . .
H4 H 0.4961 0.7897 0.7497 0.030 Uiso 1 1 calc R U . . .
C3 C 0.3857(2) 0.60651(19) 0.67560(16) 0.0240(4) Uani 1 1 d . . . . .
C8 C 0.2715(2) 0.2427(2) 0.61857(18) 0.0273(5) Uani 1 1 d . . . . .
H8 H 0.2967 0.2266 0.6971 0.033 Uiso 1 1 calc R U . . .
C28 C 0.2543(2) 0.71821(18) 0.50301(16) 0.0234(4) Uani 1 1 d . . . . .
C20 C 0.7164(2) 0.84886(19) 1.00234(16) 0.0248(5) Uani 1 1 d . . . . .
C13 C 0.7089(2) 0.48545(18) 0.93101(16) 0.0241(4) Uani 1 1 d . . . . .
C19 C 0.7468(2) 0.77923(19) 0.90536(16) 0.0253(5) Uani 1 1 d . . . . .
H19A H 0.7826 0.8459 0.8540 0.030 Uiso 1 1 calc R U . . .
H19B H 0.8322 0.7420 0.9383 0.030 Uiso 1 1 calc R U . . .
C18 C 0.7427(2) 0.5312(2) 1.04505(17) 0.0277(5) Uani 1 1 d . . . . .
H18 H 0.7040 0.5990 1.0648 0.033 Uiso 1 1 calc R U . . .
C12 C 0.2720(2) 0.3928(2) 0.47086(17) 0.0271(5) Uani 1 1 d . . . . .
H12 H 0.2973 0.4795 0.4475 0.033 Uiso 1 1 calc R U . . .
C11 C 0.1965(2) 0.2874(2) 0.38991(18) 0.0317(5) Uani 1 1 d . . . . .
H11 H 0.1699 0.3027 0.3113 0.038 Uiso 1 1 calc R U . . .
C29 C 0.1184(2) 0.7334(2) 0.43351(17) 0.0282(5) Uani 1 1 d . . . . .
H29 H 0.0240 0.6919 0.4507 0.034 Uiso 1 1 calc R U . . .
C9 C 0.1964(2) 0.1386(2) 0.53748(19) 0.0320(5) Uani 1 1 d . . . . .
H9 H 0.1698 0.0518 0.5604 0.038 Uiso 1 1 calc R U . . .
C10 C 0.1598(2) 0.1610(2) 0.42248(18) 0.0328(5) Uani 1 1 d . . . . .
H10 H 0.1096 0.0895 0.3665 0.039 Uiso 1 1 calc R U . . .
C27 C 0.2428(2) 0.63768(19) 0.60535(17) 0.0247(5) Uani 1 1 d . . . . .
H27A H 0.1630 0.5534 0.5777 0.030 Uiso 1 1 calc R U . . .
H27B H 0.2055 0.6844 0.6575 0.030 Uiso 1 1 calc R U . . .
C33 C 0.3910(2) 0.7803(2) 0.47723(18) 0.0296(5) Uani 1 1 d . . . . .
H33 H 0.4844 0.7705 0.5236 0.036 Uiso 1 1 calc R U . . .
C30 C 0.1182(2) 0.8078(2) 0.33982(18) 0.0305(5) Uani 1 1 d . . . . .
H30 H 0.0252 0.8167 0.2920 0.037 Uiso 1 1 calc R U . . .
C14 C 0.7650(2) 0.38471(19) 0.90375(18) 0.0277(5) Uani 1 1 d . . . . .
H14 H 0.7423 0.3525 0.8264 0.033 Uiso 1 1 calc R U . . .
C24 C 0.5486(2) 0.8996(2) 1.10669(17) 0.0291(5) Uani 1 1 d . . . . .
H24 H 0.4492 0.8857 1.1179 0.035 Uiso 1 1 calc R U . . .
C31 C 0.2570(3) 0.8684(2) 0.31819(17) 0.0289(5) Uani 1 1 d . . . . .
C23 C 0.6725(2) 0.98977(19) 1.17612(17) 0.0281(5) Uani 1 1 d . . . . .
C17 C 0.8328(2) 0.4779(2) 1.12987(17) 0.0323(5) Uani 1 1 d . . . . .
H17 H 0.8566 0.5101 1.2073 0.039 Uiso 1 1 calc R U . . .
C21 C 0.8390(2) 0.9398(2) 1.07664(17) 0.0303(5) Uani 1 1 d . . . . .
H21 H 0.9394 0.9526 1.0678 0.036 Uiso 1 1 calc R U . . .
C32 C 0.3936(2) 0.8566(2) 0.38449(18) 0.0323(5) Uani 1 1 d . . . . .
H32 H 0.4876 0.8996 0.3674 0.039 Uiso 1 1 calc R U . . .
C25 C 0.5709(2) 0.82900(19) 1.01965(17) 0.0263(5) Uani 1 1 d . . . . .
H25 H 0.4858 0.7660 0.9710 0.032 Uiso 1 1 calc R U . . .
C15 C 0.8537(2) 0.3314(2) 0.98901(19) 0.0334(5) Uani 1 1 d . . . . .
H15 H 0.8913 0.2625 0.9700 0.040 Uiso 1 1 calc R U . . .
C22 C 0.8184(3) 1.0126(2) 1.16350(18) 0.0331(5) Uani 1 1 d . . . . .
H22 H 0.9026 1.0761 1.2125 0.040 Uiso 1 1 calc R U . . .
C16 C 0.8876(2) 0.3783(2) 1.10183(19) 0.0352(5) Uani 1 1 d . . . . .
H16 H 0.9488 0.3418 1.1601 0.042 Uiso 1 1 calc R U . . .

loop_
_atom_site_aniso_label
_atom_site_aniso_U_11
_atom_site_aniso_U_22
_atom_site_aniso_U_33
_atom_site_aniso_U_23
_atom_site_aniso_U_13
_atom_site_aniso_U_12
F34 0.0408(8) 0.0454(8) 0.0410(8) 0.0187(6) 0.0234(6) 0.0232(6)
F26 0.0489(8) 0.0365(7) 0.0355(7) -0.0003(5) 0.0191(6) 0.0206(6)
N1 0.0185(8) 0.0303(9) 0.0251(9) 0.0046(7) 0.0092(7) 0.0108(7)
C6 0.0161(9) 0.0323(10) 0.0257(10) 0.0033(8) 0.0117(8) 0.0090(8)
C2 0.0170(9) 0.0323(10) 0.0237(10) 0.0071(8) 0.0104(8) 0.0101(8)
C5 0.0197(10) 0.0323(11) 0.0241(10) 0.0048(8) 0.0116(8) 0.0106(8)
C7 0.0147(9) 0.0356(11) 0.0263(10) 0.0028(8) 0.0079(8) 0.0125(8)
C4 0.0238(10) 0.0273(10) 0.0290(11) 0.0061(8) 0.0128(8) 0.0118(8)
C3 0.0211(10) 0.0307(10) 0.0254(10) 0.0070(8) 0.0114(8) 0.0107(8)
C8 0.0181(10) 0.0354(11) 0.0318(11) 0.0049(8) 0.0071(8) 0.0124(8)
C28 0.0226(10) 0.0248(10) 0.0262(10) 0.0009(8) 0.0082(8) 0.0105(8)
C20 0.0222(10) 0.0288(10) 0.0259(10) 0.0083(8) 0.0075(8) 0.0103(8)
C13 0.0155(9) 0.0292(10) 0.0287(11) 0.0057(8) 0.0082(8) 0.0059(8)
C19 0.0194(10) 0.0301(10) 0.0288(11) 0.0053(8) 0.0088(8) 0.0086(8)
C18 0.0211(10) 0.0349(11) 0.0289(11) 0.0069(8) 0.0099(9) 0.0080(8)
C12 0.0190(10) 0.0367(11) 0.0308(11) 0.0061(8) 0.0094(9) 0.0135(8)
C11 0.0232(11) 0.0499(13) 0.0266(11) -0.0007(9) 0.0057(9) 0.0189(9)
C29 0.0193(10) 0.0341(11) 0.0325(11) 0.0044(8) 0.0069(8) 0.0098(8)
C9 0.0209(10) 0.0327(11) 0.0424(13) 0.0019(9) 0.0052(9) 0.0107(9)
C10 0.0206(11) 0.0403(12) 0.0361(12) -0.0075(9) -0.0002(9) 0.0132(9)
C27 0.0189(10) 0.0295(10) 0.0303(11) 0.0057(8) 0.0097(8) 0.0111(8)
C33 0.0206(10) 0.0399(11) 0.0328(11) 0.0089(9) 0.0086(9) 0.0145(9)
C30 0.0239(11) 0.0387(12) 0.0306(11) 0.0064(9) 0.0038(9) 0.0149(9)
C14 0.0192(10) 0.0313(11) 0.0332(11) 0.0026(8) 0.0079(9) 0.0077(8)
C24 0.0251(11) 0.0334(11) 0.0336(11) 0.0048(9) 0.0120(9) 0.0119(9)
C31 0.0352(12) 0.0322(11) 0.0262(11) 0.0075(8) 0.0121(9) 0.0171(9)
C23 0.0349(12) 0.0283(10) 0.0262(11) 0.0052(8) 0.0112(9) 0.0145(9)
C17 0.0237(11) 0.0459(13) 0.0266(11) 0.0103(9) 0.0078(9) 0.0075(9)
C21 0.0217(10) 0.0381(12) 0.0298(11) 0.0039(9) 0.0089(9) 0.0046(9)
C32 0.0247(11) 0.0415(12) 0.0377(12) 0.0116(9) 0.0150(9) 0.0146(9)
C25 0.0195(10) 0.0305(11) 0.0293(11) 0.0019(8) 0.0069(8) 0.0073(8)
C15 0.0216(11) 0.0360(11) 0.0450(13) 0.0074(9) 0.0073(9) 0.0133(9)
C22 0.0308(12) 0.0345(11) 0.0292(11) 0.0000(9) 0.0050(9) 0.0044(9)
C16 0.0198(10) 0.0433(12) 0.0405(13) 0.0165(10) 0.0031(9) 0.0105(9)

loop_
_atom_type_symbol
_atom_type_description
_atom_type_scat_dispersion_real
_atom_type_scat_dispersion_imag
_atom_type_scat_source
C C 0.0033 0.0016 'International Tables Vol C Tables 4.2.6.8 and 6.1.1.4'
H H 0.0000 0.0000 'International Tables Vol C Tables 4.2.6.8 and 6.1.1.4'
F F 0.0171 0.0103 'International Tables Vol C Tables 4.2.6.8 and 6.1.1.4'
N N 0.0061 0.0033 'International Tables Vol C Tables 4.2.6.8 and 6.1.1.4'

loop_
_geom_angle_atom_site_label_1
_geom_angle_atom_site_label_2
_geom_angle_atom_site_label_3
_geom_angle
_geom_angle_site_symmetry_1
_geom_angle_site_symmetry_3
_geom_angle_publ_flag
C6 N1 C2 119.70(16) . . ?
N1 C6 C5 121.96(17) . . ?
N1 C6 C13 114.48(16) . . ?
C5 C6 C13 123.55(17) . . ?
N1 C2 C7 113.53(16) . . ?
N1 C2 C3 121.81(18) . . ?
C3 C2 C7 124.66(17) . . ?
C6 C5 C19 123.49(17) . . ?
C4 C5 C6 116.45(18) . . ?
C4 C5 C19 119.98(17) . . ?
C8 C7 C2 119.61(17) . . ?
C8 C7 C12 118.73(19) . . ?
C12 C7 C2 121.47(18) . . ?
C5 C4 H4 119.0 . . ?
C3 C4 C5 122.06(17) . . ?
C3 C4 H4 119.0 . . ?
C2 C3 C27 122.81(17) . . ?
C4 C3 C2 116.55(17) . . ?
C4 C3 C27 120.34(16) . . ?
C7 C8 H8 119.5 . . ?
C9 C8 C7 120.9(2) . . ?
C9 C8 H8 119.5 . . ?
C29 C28 C27 117.30(17) . . ?
C33 C28 C29 118.57(18) . . ?
C33 C28 C27 124.09(17) . . ?
C21 C20 C19 118.56(17) . . ?
C21 C20 C25 117.90(18) . . ?
C25 C20 C19 123.52(18) . . ?
C18 C13 C6 121.39(17) . . ?
C14 C13 C6 119.43(17) . . ?
C14 C13 C18 119.11(18) . . ?
C5 C19 C20 117.75(16) . . ?
C5 C19 H19A 107.9 . . ?
C5 C19 H19B 107.9 . . ?
C20 C19 H19A 107.9 . . ?
C20 C19 H19B 107.9 . . ?
H19A C19 H19B 107.2 . . ?
C13 C18 H18 119.9 . . ?
C17 C18 C13 120.21(19) . . ?
C17 C18 H18 119.9 . . ?
C7 C12 H12 120.0 . . ?
C11 C12 C7 119.92(19) . . ?
C11 C12 H12 120.0 . . ?
C12 C11 H11 119.6 . . ?
C10 C11 C12 120.7(2) . . ?
C10 C11 H11 119.6 . . ?
C28 C29 H29 119.3 . . ?
C30 C29 C28 121.32(19) . . ?
C30 C29 H29 119.3 . . ?
C8 C9 H9 120.0 . . ?
C8 C9 C10 120.0(2) . . ?
C10 C9 H9 120.0 . . ?
C11 C10 C9 119.7(2) . . ?
C11 C10 H10 120.1 . . ?
C9 C10 H10 120.1 . . ?
C3 C27 H27A 107.6 . . ?
C3 C27 H27B 107.6 . . ?
C28 C27 C3 118.78(16) . . ?
C28 C27 H27A 107.6 . . ?
C28 C27 H27B 107.6 . . ?
H27A C27 H27B 107.1 . . ?
C28 C33 H33 119.5 . . ?
C28 C33 C32 121.03(19) . . ?
C32 C33 H33 119.5 . . ?
C29 C30 H30 121.0 . . ?
C31 C30 C29 117.95(19) . . ?
C31 C30 H30 121.0 . . ?
C13 C14 H14 119.9 . . ?
C15 C14 C13 120.29(19) . . ?
C15 C14 H14 119.9 . . ?
C23 C24 H24 120.7 . . ?
C23 C24 C25 118.69(19) . . ?
C25 C24 H24 120.7 . . ?
C30 C31 F34 117.89(18) . . ?
C32 C31 F34 119.41(19) . . ?
C32 C31 C30 122.70(19) . . ?
F26 C23 C22 117.42(19) . . ?
C24 C23 F26 119.95(18) . . ?
C24 C23 C22 122.62(18) . . ?
C18 C17 H17 119.9 . . ?
C16 C17 C18 120.14(19) . . ?
C16 C17 H17 119.9 . . ?
C20 C21 H21 119.1 . . ?
C22 C21 C20 121.71(19) . . ?
C22 C21 H21 119.1 . . ?
C33 C32 H32 120.8 . . ?
C31 C32 C33 118.41(19) . . ?
C31 C32 H32 120.8 . . ?
C20 C25 H25 119.4 . . ?
C24 C25 C20 121.14(19) . . ?
C24 C25 H25 119.4 . . ?
C14 C15 H15 119.9 . . ?
C16 C15 C14 120.12(19) . . ?
C16 C15 H15 119.9 . . ?
C23 C22 C21 117.9(2) . . ?
C23 C22 H22 121.0 . . ?
C21 C22 H22 121.0 . . ?
C17 C16 C15 120.12(19) . . ?
C17 C16 H16 119.9 . . ?
C15 C16 H16 119.9 . . ?

loop_
_geom_bond_atom_site_label_1
_geom_bond_atom_site_label_2
_geom_bond_distance
_geom_bond_site_symmetry_2
_geom_bond_publ_flag
F34 C31 1.392(2) . ?
F26 C23 1.369(2) . ?
N1 C6 1.343(3) . ?
N1 C2 1.348(2) . ?
C6 C5 1.403(3) . ?
C6 C13 1.494(3) . ?
C2 C7 1.492(3) . ?
C2 C3 1.405(3) . ?
C5 C4 1.394(3) . ?
C5 C19 1.511(3) . ?
C7 C8 1.394(3) . ?
C7 C12 1.399(3) . ?
C4 H4 0.9500 . ?
C4 C3 1.384(3) . ?
C3 C27 1.522(3) . ?
C8 H8 0.9500 . ?
C8 C9 1.381(3) . ?
C28 C29 1.395(3) . ?
C28 C27 1.519(3) . ?
C28 C33 1.385(3) . ?
C20 C19 1.518(3) . ?
C20 C21 1.391(3) . ?
C20 C25 1.395(3) . ?
C13 C18 1.395(3) . ?
C13 C14 1.394(3) . ?
C19 H19A 0.9900 . ?
C19 H19B 0.9900 . ?
C18 H18 0.9500 . ?
C18 C17 1.389(3) . ?
C12 H12 0.9500 . ?
C12 C11 1.390(3) . ?
C11 H11 0.9500 . ?
C11 C10 1.378(3) . ?
C29 H29 0.9500 . ?
C29 C30 1.387(3) . ?
C9 H9 0.9500 . ?
C9 C10 1.388(3) . ?
C10 H10 0.9500 . ?
C27 H27A 0.9900 . ?
C27 H27B 0.9900 . ?
C33 H33 0.9500 . ?
C33 C32 1.390(3) . ?
C30 H30 0.9500 . ?
C30 C31 1.377(3) . ?
C14 H14 0.9500 . ?
C14 C15 1.386(3) . ?
C24 H24 0.9500 . ?
C24 C23 1.368(3) . ?
C24 C25 1.388(3) . ?
C31 C32 1.373(3) . ?
C23 C22 1.375(3) . ?
C17 H17 0.9500 . ?
C17 C16 1.379(3) . ?
C21 H21 0.9500 . ?
C21 C22 1.391(3) . ?
C32 H32 0.9500 . ?
C25 H25 0.9500 . ?
C15 H15 0.9500 . ?
C15 C16 1.384(3) . ?
C22 H22 0.9500 . ?
C16 H16 0.9500 . ?

loop_
_geom_torsion_atom_site_label_1
_geom_torsion_atom_site_label_2
_geom_torsion_atom_site_label_3
_geom_torsion_atom_site_label_4
_geom_torsion
_geom_torsion_site_symmetry_1
_geom_torsion_site_symmetry_2
_geom_torsion_site_symmetry_3
_geom_torsion_site_symmetry_4
_geom_torsion_publ_flag
F34 C31 C32 C33 -179.31(18) . . . . ?
F26 C23 C22 C21 178.60(17) . . . . ?
N1 C6 C5 C4 11.3(3) . . . . ?
N1 C6 C5 C19 -165.47(16) . . . . ?
N1 C6 C13 C18 -139.31(18) . . . . ?
N1 C6 C13 C14 37.6(2) . . . . ?
N1 C2 C7 C8 35.4(2) . . . . ?
N1 C2 C7 C12 -139.42(18) . . . . ?
N1 C2 C3 C4 11.3(3) . . . . ?
N1 C2 C3 C27 -162.41(17) . . . . ?
C6 N1 C2 C7 175.32(15) . . . . ?
C6 N1 C2 C3 -4.9(3) . . . . ?
C6 C5 C4 C3 -4.3(3) . . . . ?
C6 C5 C19 C20 -107.8(2) . . . . ?
C6 C13 C18 C17 177.75(18) . . . . ?
C6 C13 C14 C15 -177.30(18) . . . . ?
C2 N1 C6 C5 -6.8(3) . . . . ?
C2 N1 C6 C13 174.55(16) . . . . ?
C2 C7 C8 C9 -174.71(17) . . . . ?
C2 C7 C12 C11 174.61(17) . . . . ?
C2 C3 C27 C28 -109.5(2) . . . . ?
C5 C6 C13 C18 42.1(3) . . . . ?
C5 C6 C13 C14 -141.00(19) . . . . ?
C5 C4 C3 C2 -6.4(3) . . . . ?
C5 C4 C3 C27 167.52(17) . . . . ?
C7 C2 C3 C4 -168.98(17) . . . . ?
C7 C2 C3 C27 17.3(3) . . . . ?
C7 C8 C9 C10 0.4(3) . . . . ?
C7 C12 C11 C10 -0.4(3) . . . . ?
C4 C5 C19 C20 75.6(2) . . . . ?
C4 C3 C27 C28 77.0(2) . . . . ?
C3 C2 C7 C8 -144.30(19) . . . . ?
C3 C2 C7 C12 40.8(3) . . . . ?
C8 C7 C12 C11 -0.3(3) . . . . ?
C8 C9 C10 C11 -1.0(3) . . . . ?
C28 C29 C30 C31 -1.0(3) . . . . ?
C28 C33 C32 C31 -0.5(3) . . . . ?
C20 C21 C22 C23 1.6(3) . . . . ?
C13 C6 C5 C4 -170.23(17) . . . . ?
C13 C6 C5 C19 13.0(3) . . . . ?
C13 C18 C17 C16 -0.8(3) . . . . ?
C13 C14 C15 C16 -0.2(3) . . . . ?
C19 C5 C4 C3 172.55(17) . . . . ?
C19 C20 C21 C22 176.37(18) . . . . ?
C19 C20 C25 C24 -177.07(18) . . . . ?
C18 C13 C14 C15 -0.3(3) . . . . ?
C18 C17 C16 C15 0.3(3) . . . . ?
C12 C7 C8 C9 0.3(3) . . . . ?
C12 C11 C10 C9 1.0(3) . . . . ?
C29 C28 C27 C3 173.44(17) . . . . ?
C29 C28 C33 C32 0.2(3) . . . . ?
C29 C30 C31 F34 -179.94(17) . . . . ?
C29 C30 C31 C32 0.8(3) . . . . ?
C27 C28 C29 C30 178.45(18) . . . . ?
C27 C28 C33 C32 -177.53(19) . . . . ?
C33 C28 C29 C30 0.5(3) . . . . ?
C33 C28 C27 C3 -8.8(3) . . . . ?
C30 C31 C32 C33 0.0(3) . . . . ?
C14 C13 C18 C17 0.8(3) . . . . ?
C14 C15 C16 C17 0.3(3) . . . . ?
C24 C23 C22 C21 -0.4(3) . . . . ?
C23 C24 C25 C20 -0.1(3) . . . . ?
C21 C20 C19 C5 173.65(17) . . . . ?
C21 C20 C25 C24 1.3(3) . . . . ?
C25 C20 C19 C5 -8.0(3) . . . . ?
C25 C20 C21 C22 -2.1(3) . . . . ?
C25 C24 C23 F26 -179.31(17) . . . . ?
C25 C24 C23 C22 -0.4(3) . . . . ?
